data_2225617
loop_
_publ_author_name
'Alam, Samina'
'Saeed, Sadaf'
'Fischer, Andreas'
'Khan, Naeema'

_publ_section_title
;
 Methyl 2-(2-hydroxyacetamido)benzoate
;
_journal_coeditor_code OM2318
_journal_issue 4
_journal_name_full 'Acta Crystallographica Section E'
_journal_page_first o913
_journal_paper_doi 10.1107/S1600536810009451
_journal_volume 66
_journal_year 2010
_chemical_formula_iupac 'C10 H11 N O4'
_chemical_formula_moiety 'C10 H11 N O4'
_chemical_formula_sum 'C10 H11 N O4'
_chemical_formula_weight 209.201
_chemical_name_systematic
;
Methyl 2-(2-hydroxyacetamido)benzoate
;
_space_group_IT_number 19
_symmetry_cell_setting orthorhombic
_symmetry_space_group_name_Hall 'P 2ac 2ab'
_symmetry_space_group_name_H-M 'P 21 21 21'
_atom_sites_solution_primary direct
_atom_sites_solution_secondary difmap
_cell_angle_alpha 90.00
_cell_angle_beta 90.00
_cell_angle_gamma 90.00
_cell_formula_units_Z 4
_cell_length_a 3.938(2)
_cell_length_b 8.808(4)
_cell_length_c 27.94(4)
_cell_measurement_reflns_used 20
_cell_measurement_temperature 299
_cell_measurement_theta_max 19.1
_cell_measurement_theta_min 5.9
_cell_volume 969.1(15)
_computing_cell_refinement 'DIRAX (Duisenberg, 1992)'
_computing_data_collection 'COLLECT (Nonius, 1999)'
_computing_data_reduction 'EvalCCD (Duisenberg <i>et al.</i>,  2003)'
_computing_molecular_graphics 'DIAMOND (Brandenburg, 2006)'
_computing_publication_material 'publCIF (Westrip, 2010)'
_computing_structure_refinement 'SHELXL97 (Sheldrick, 2008)'
_computing_structure_solution 'SHELXS97 (Sheldrick, 2008)'
_diffrn_ambient_temperature 299
_diffrn_measured_fraction_theta_full 0.989
_diffrn_measured_fraction_theta_max 0.989
_diffrn_measurement_device 'Nonius KappaCCD'
_diffrn_measurement_method '\f and \w'
_diffrn_radiation_source 'fine-focus sealed tube'
_diffrn_radiation_type MoK\a
_diffrn_reflns_av_R_equivalents 0.104
_diffrn_reflns_av_sigmaI/netI 0.048
_diffrn_reflns_limit_h_max 4
_diffrn_reflns_limit_h_min -4
_diffrn_reflns_limit_k_max 10
_diffrn_reflns_limit_k_min -10
_diffrn_reflns_limit_l_max 33
_diffrn_reflns_limit_l_min -33
_diffrn_reflns_number 7794
_diffrn_reflns_theta_full 25.50
_diffrn_reflns_theta_max 25.50
_diffrn_reflns_theta_min 4.63
_exptl_absorpt_coefficient_mu 0.112
_exptl_absorpt_correction_type none
_exptl_crystal_colour colourless
_exptl_crystal_density_diffrn 1.434
_exptl_crystal_density_method 'not measured'
_exptl_crystal_description needle
_exptl_crystal_F_000 440
_exptl_crystal_size_max 0.60
_exptl_crystal_size_mid 0.13
_exptl_crystal_size_min 0.07
_refine_diff_density_max 0.179
_refine_diff_density_min -0.211
_refine_ls_extinction_method none
_refine_ls_goodness_of_fit_ref 1.12
_refine_ls_hydrogen_treatment constr
_refine_ls_matrix_type full
_refine_ls_number_parameters 137
_refine_ls_number_reflns 1107
_refine_ls_number_restraints 0
_refine_ls_restrained_S_all 1.12
_refine_ls_R_factor_all 0.080
_refine_ls_R_factor_gt 0.051
_refine_ls_shift/su_max_lt 0.001
_refine_ls_shift/su_mean 0.000
_refine_ls_structure_factor_coef Fsqd
_refine_ls_weighting_details 'calc w=1/[\s^2^(Fo^2^)+(0.0491P)^2^+0.4762P] where P=(Fo^2^+2Fc^2^)/3'
_refine_ls_weighting_scheme calc
_refine_ls_wR_factor_gt 0.109
_refine_ls_wR_factor_ref 0.127
_reflns_number_gt 846
_reflns_number_total 1107
_reflns_threshold_expression I>2\s(I)
_cod_data_source_file om2318.cif
_cod_data_source_block I
_cod_database_code 2225617

loop_
_symmetry_equiv_pos_as_xyz
'x, y, z'
'-x+1/2, -y, z+1/2'
'x+1/2, -y+1/2, -z'
'-x, y+1/2, -z+1/2'

loop_
_atom_site_type_symbol
_atom_site_label
_atom_site_fract_x
_atom_site_fract_y
_atom_site_fract_z
_atom_site_U_iso_or_equiv
_atom_site_adp_type
_atom_site_calc_flag
_atom_site_refinement_flags
_atom_site_occupancy
_atom_site_disorder_assembly
_atom_site_disorder_group
C C1 0.9247(10) 0.4009(4) 0.09627(12) 0.0331(9) Uani d . 1 . .
C C2 1.0237(11) 0.3866(4) 0.04884(13) 0.0425(10) Uani d . 1 . .
C C3 1.1821(12) 0.5015(5) 0.02483(13) 0.0467(11) Uani d . 1 . .
C C4 1.2470(12) 0.6356(5) 0.04868(14) 0.0468(11) Uani d . 1 . .
C C5 1.1577(11) 0.6541(4) 0.09563(13) 0.0421(10) Uani d . 1 . .
C C6 0.9931(9) 0.5380(4) 0.12037(12) 0.0338(9) Uani d . 1 . .
C C7 0.9656(11) 0.6678(4) 0.19938(13) 0.0382(10) Uani d . 1 . .
C C8 0.8338(11) 0.6424(4) 0.24887(13) 0.0429(10) Uani d . 1 . .
C C9 0.7492(10) 0.2746(4) 0.12057(13) 0.0368(9) Uani d . 1 . .
C C10 0.5821(14) 0.0186(4) 0.11595(17) 0.0627(14) Uani d . 1 . .
N N1 0.8981(9) 0.5541(3) 0.16834(10) 0.0367(8) Uani d . 1 . .
O O1 0.6276(7) 0.5119(3) 0.25294(8) 0.0482(8) Uani d . 1 . .
O O2 1.1235(9) 0.7833(3) 0.18947(9) 0.0545(9) Uani d . 1 . .
O O3 0.6172(9) 0.2797(3) 0.15945(10) 0.0546(8) Uani d . 1 . .
O O4 0.7495(8) 0.1475(3) 0.09478(9) 0.0529(8) Uani d . 1 . .
H H2 0.9631 0.2943 0.0312 0.051 Uiso d R 1 . .
H H3 1.2568 0.4854 -0.0104 0.056 Uiso d R 1 . .
H H4 1.3879 0.7148 0.0317 0.056 Uiso d R 1 . .
H H5 1.2063 0.7559 0.1121 0.051 Uiso d R 1 . .
H H8A 0.6860 0.7378 0.2595 0.051 Uiso d R 1 . .
H H8B 1.0239 0.6257 0.2695 0.051 Uiso d R 1 . .
H H10A 0.7049 -0.0132 0.1439 0.075 Uiso calc R 1 . .
H H10B 0.5749 -0.0631 0.0932 0.075 Uiso calc R 1 . .
H H10C 0.3548 0.0462 0.1248 0.075 Uiso calc R 1 . .
H H1N 0.7402 0.4862 0.1774 0.044 Uiso d R 1 . .
H H1 0.7463 0.4332 0.2647 0.058 Uiso d R 1 . .

loop_
_atom_site_aniso_label
_atom_site_aniso_U_11
_atom_site_aniso_U_22
_atom_site_aniso_U_33
_atom_site_aniso_U_12
_atom_site_aniso_U_13
_atom_site_aniso_U_23
C1 0.038(2) 0.0260(18) 0.0351(17) 0.0004(18) -0.0033(18) 0.0036(15)
C2 0.050(3) 0.037(2) 0.041(2) -0.002(2) -0.003(2) -0.0059(17)
C3 0.055(3) 0.049(2) 0.0360(18) 0.002(2) 0.004(2) 0.002(2)
C4 0.052(3) 0.043(2) 0.045(2) -0.005(2) 0.005(2) 0.0112(19)
C5 0.050(3) 0.032(2) 0.044(2) -0.008(2) 0.002(2) 0.0064(18)
C6 0.033(2) 0.034(2) 0.0344(17) -0.0008(18) -0.0028(17) 0.0025(16)
C7 0.042(2) 0.0298(19) 0.043(2) 0.002(2) -0.0050(18) -0.0055(17)
C8 0.046(2) 0.040(2) 0.0422(19) 0.005(2) -0.001(2) -0.0041(18)
C9 0.039(2) 0.0304(19) 0.0405(19) -0.0024(19) -0.005(2) -0.0016(17)
C10 0.075(4) 0.030(2) 0.083(3) -0.015(3) 0.006(3) 0.001(2)
N1 0.0444(19) 0.0288(15) 0.0370(15) -0.0097(17) 0.0031(16) -0.0025(13)
O1 0.060(2) 0.0346(14) 0.0502(14) 0.0024(16) 0.0045(16) 0.0060(13)
O2 0.079(2) 0.0317(14) 0.0528(15) -0.0158(18) 0.0039(17) -0.0075(13)
O3 0.079(2) 0.0363(14) 0.0487(15) -0.0143(18) 0.0146(17) -0.0024(13)
O4 0.073(2) 0.0281(14) 0.0577(16) -0.0129(15) 0.0110(17) -0.0084(13)

loop_
_atom_type_symbol
_atom_type_description
_atom_type_scat_dispersion_real
_atom_type_scat_dispersion_imag
_atom_type_scat_source
C C 0.0033 0.0000 'International Tables Vol C Tables 4.2.6.8 and 6.1.1.4'
H H 0.0000 0.0000 'International Tables Vol C Tables 4.2.6.8 and 6.1.1.4'
N N 0.0061 0.0000 'International Tables Vol C Tables 4.2.6.8 and 6.1.1.4'
O O 0.0106 0.0000 'International Tables Vol C Tables 4.2.6.8 and 6.1.1.4'

loop_
_diffrn_radiation_wavelength
0.71073

loop_
_geom_angle_atom_site_label_1
_geom_angle_atom_site_label_2
_geom_angle_atom_site_label_3
_geom_angle_site_symmetry_1
_geom_angle_site_symmetry_3
_geom_angle
_geom_angle_publ_flag
C2 C1 C6 . . 118.7(3) ?
C2 C1 C9 . . 120.2(3) ?
C6 C1 C9 . . 121.1(3) ?
C3 C2 C1 . . 122.1(4) ?
C2 C3 C4 . . 118.8(3) ?
C5 C4 C3 . . 121.1(4) ?
C4 C5 C6 . . 120.5(4) ?
C5 C6 N1 . . 121.7(3) ?
C5 C6 C1 . . 118.8(3) ?
N1 C6 C1 . . 119.5(3) ?
O2 C7 N1 . . 124.8(3) ?
O2 C7 C8 . . 120.7(3) ?
N1 C7 C8 . . 114.5(3) ?
O1 C8 C7 . . 113.3(3) ?
O3 C9 O4 . . 121.4(3) ?
O3 C9 C1 . . 126.0(3) ?
O4 C9 C1 . . 112.6(3) ?
C7 N1 C6 . . 129.6(3) ?
C9 O4 C10 . . 116.1(3) ?
C3 C2 H2 . . 118.6 ?
C1 C2 H2 . . 119.1 ?
C2 C3 H3 . . 119.7 ?
C4 C3 H3 . . 121.5 ?
C5 C4 H4 . . 120.6 ?
C3 C4 H4 . . 117.8 ?
C4 C5 H5 . . 119.0 ?
C6 C5 H5 . . 120.4 ?
O1 C8 H8A . . 107.8 ?
C7 C8 H8A . . 109.4 ?
O1 C8 H8B . . 106.0 ?
C7 C8 H8B . . 108.0 ?
H8A C8 H8B . . 112.4 ?
O4 C10 H10A . . 109.5 ?
O4 C10 H10B . . 109.5 ?
H10A C10 H10B . . 109.5 ?
O4 C10 H10C . . 109.5 ?
H10A C10 H10C . . 109.5 ?
H10B C10 H10C . . 109.5 ?
C7 N1 H1N . . 116.6 ?
C6 N1 H1N . . 112.8 ?
C8 O1 H1 . . 111.0 ?

loop_
_geom_bond_atom_site_label_1
_geom_bond_atom_site_label_2
_geom_bond_site_symmetry_2
_geom_bond_distance
_geom_bond_publ_flag
C1 C2 . 1.387(5) ?
C1 C6 . 1.409(5) ?
C1 C9 . 1.475(5) ?
C2 C3 . 1.365(5) ?
C3 C4 . 1.380(6) ?
C4 C5 . 1.368(5) ?
C5 C6 . 1.394(5) ?
C6 N1 . 1.399(5) ?
C7 O2 . 1.224(4) ?
C7 N1 . 1.351(5) ?
C7 C8 . 1.493(5) ?
C8 O1 . 1.412(5) ?
C9 O3 . 1.205(4) ?
C9 O4 . 1.331(4) ?
C10 O4 . 1.440(5) ?
C2 H2 . 0.9802 ?
C3 H3 . 1.0375 ?
C4 H4 . 1.0097 ?
C5 H5 . 1.0250 ?
C8 H8A . 1.0646 ?
C8 H8B . 0.9558 ?
C10 H10A . 0.9600 ?
C10 H10B . 0.9600 ?
C10 H10C . 0.9600 ?
N1 H1N . 0.8989 ?
O1 H1 . 0.8986 ?

loop_
_geom_hbond_atom_site_label_D
_geom_hbond_atom_site_label_H
_geom_hbond_atom_site_label_A
_geom_hbond_site_symmetry_A
_geom_hbond_distance_DH
_geom_hbond_distance_HA
_geom_hbond_distance_DA
_geom_hbond_angle_DHA
_geom_hbond_publ_flag
N1 H1N O3 . 0.90 1.95 2.669(4) 136 yes
O1 H1 O2 4_745 0.90 1.91 2.758(4) 157 yes

loop_
_cod_related_entry_id
_cod_related_entry_database
_cod_related_entry_code
1 ChemSpider 24744688
